data_4513463
loop_
_publ_author_name
'Kamali, Naghmeh'
'Aljohani, Marwah'
'McArdle, Patrick'
'Erxleben, Andrea'

_publ_section_title
;
 Hydrogen Bonding Networks and Solid-State Conversions in Benzamidinium
 Salts
;
_journal_issue 8
_journal_name_full 'Crystal Growth &amp; Design'
_journal_page_first 3905
_journal_paper_doi 10.1021/acs.cgd.5b00529
_journal_volume 15
_journal_year 2015
_chemical_formula_sum 'C14 H15 N3 O2'
_chemical_formula_weight 257.29
_chemical_name_systematic
; 
 ? 
;
_space_group_IT_number 14
_symmetry_cell_setting monoclinic
_symmetry_space_group_name_Hall '-P 2ybc'
_symmetry_space_group_name_H-M 'P 1 21/c 1'
_atom_sites_solution_hydrogens geom
_atom_sites_solution_primary direct
_atom_sites_solution_secondary difmap
_audit_creation_method SHELXL-97
_cell_angle_alpha 90.00
_cell_angle_beta 104.881(11)
_cell_angle_gamma 90.00
_cell_formula_units_Z 8
_cell_length_a 19.367(3)
_cell_length_b 7.1978(8)
_cell_length_c 19.4919(16)
_cell_measurement_reflns_used 17796
_cell_measurement_temperature 293(2)
_cell_measurement_theta_max 25.35
_cell_measurement_theta_min 3.03
_cell_volume 2626.0(6)
_computing_structure_refinement 'SHELXL-97 (Sheldrick, 1997)'
_computing_structure_solution 'SHELXS-97 (Sheldrick, 1990)'
_diffrn_ambient_temperature 293(2)
_diffrn_detector_area_resol_mean 16.1048
_diffrn_measured_fraction_theta_full 0.997
_diffrn_measured_fraction_theta_max 0.997
_diffrn_measurement_device_type 'Goniometer KM4/Xcalibur, detector: Sapphire3'
_diffrn_radiation_monochromator graphite
_diffrn_radiation_source 'Enhance (Mo) X-ray Source'
_diffrn_radiation_type MoK\a
_diffrn_radiation_wavelength 0.71073
_diffrn_reflns_av_R_equivalents 0.0769
_diffrn_reflns_av_sigmaI/netI 0.0681
_diffrn_reflns_limit_h_max 23
_diffrn_reflns_limit_h_min -23
_diffrn_reflns_limit_k_max 8
_diffrn_reflns_limit_k_min -8
_diffrn_reflns_limit_l_max 23
_diffrn_reflns_limit_l_min -22
_diffrn_reflns_number 17796
_diffrn_reflns_theta_full 25.35
_diffrn_reflns_theta_max 25.35
_diffrn_reflns_theta_min 3.03
_exptl_absorpt_coefficient_mu 0.090
_exptl_absorpt_correction_T_max 0.9867
_exptl_absorpt_correction_T_min 0.9779
_exptl_absorpt_correction_type multi-scan
_exptl_absorpt_process_details
;
CrysAlis RED, Oxford Diffraction Ltd.,
Version 1.171.33.31 (release 08-01-2009 CrysAlis171 .NET)
(compiled Jan  8 2009,16:24:04)
Empirical absorption correction using spherical harmonics,
 implemented in SCALE3 ABSPACK scaling algorithm.
;
_exptl_crystal_colour colourless
_exptl_crystal_density_diffrn 1.302
_exptl_crystal_density_method 'not measured'
_exptl_crystal_description block
_exptl_crystal_F_000 1088
_exptl_crystal_size_max 0.25
_exptl_crystal_size_mid 0.20
_exptl_crystal_size_min 0.15
_refine_diff_density_max 0.497
_refine_diff_density_min -0.328
_refine_diff_density_rms 0.075
_refine_ls_extinction_method none
_refine_ls_goodness_of_fit_ref 1.054
_refine_ls_hydrogen_treatment constr
_refine_ls_matrix_type full
_refine_ls_number_parameters 343
_refine_ls_number_reflns 4788
_refine_ls_number_restraints 0
_refine_ls_restrained_S_all 1.054
_refine_ls_R_factor_all 0.1559
_refine_ls_R_factor_gt 0.1061
_refine_ls_shift/su_max 0.000
_refine_ls_shift/su_mean 0.000
_refine_ls_structure_factor_coef Fsqd
_refine_ls_weighting_details 'calc w=1/[\s^2^(Fo^2^)+(0.1460P)^2^+2.6614P] where P=(Fo^2^+2Fc^2^)/3'
_refine_ls_weighting_scheme calc
_refine_ls_wR_factor_gt 0.2861
_refine_ls_wR_factor_ref 0.3275
_reflns_number_gt 2713
_reflns_number_total 4788
_reflns_threshold_expression >2sigma(I)
_cod_data_source_file cg5b00529_si_002.cif
_cod_data_source_block bzamH.pab
_cod_depositor_comments 'Adding full bibliography for 4513461--4513471.cif.'
_cod_original_cell_volume 2626.0(5)
_cod_original_sg_symbol_H-M P21/c
_cod_database_code 4513463

loop_
_symmetry_equiv_pos_as_xyz
'x, y, z'
'x, -y+1/2, z+1/2'
'-x, -y, -z'
'-x, y-1/2, -z-1/2'

loop_
_atom_site_label
_atom_site_type_symbol
_atom_site_fract_x
_atom_site_fract_y
_atom_site_fract_z
_atom_site_U_iso_or_equiv
_atom_site_adp_type
_atom_site_occupancy
_atom_site_symmetry_multiplicity
_atom_site_calc_flag
_atom_site_refinement_flags
N1 N 0.0368(2) 0.3349(5) 0.32574(18) 0.0581(11) Uani 1 1 d .
H1A H 0.0125 0.4361 0.3170 0.070 Uiso 1 1 d R
H1B H 0.0443 0.2700 0.2913 0.070 Uiso 1 1 d R
N2 N 0.0510(2) 0.3775(5) 0.44387(19) 0.0561(11) Uani 1 1 d .
H2A H 0.0267 0.4787 0.4352 0.067 Uiso 1 1 d R
H2B H 0.0677 0.3412 0.4870 0.067 Uiso 1 1 d R
C1 C 0.1040(3) 0.1059(6) 0.4067(2) 0.0492(11) Uani 1 1 d .
C2 C 0.0889(3) -0.0404(7) 0.3593(2) 0.0573(13) Uani 1 1 d .
H2 H 0.0545 -0.0262 0.3165 0.069 Uiso 1 1 calc R
C3 C 0.1243(3) -0.2061(7) 0.3747(3) 0.0655(14) Uani 1 1 d .
H3 H 0.1139 -0.3038 0.3425 0.079 Uiso 1 1 calc R
C4 C 0.1753(3) -0.2279(8) 0.4383(3) 0.0708(16) Uani 1 1 d .
H4 H 0.1984 -0.3415 0.4495 0.085 Uiso 1 1 calc R
C5 C 0.1920(3) -0.0823(9) 0.4847(3) 0.0736(16) Uani 1 1 d .
H5 H 0.2275 -0.0962 0.5267 0.088 Uiso 1 1 calc R
C6 C 0.1567(3) 0.0842(8) 0.4700(2) 0.0620(14) Uani 1 1 d .
H6 H 0.1679 0.1821 0.5021 0.074 Uiso 1 1 calc R
C7 C 0.0629(3) 0.2799(6) 0.3917(2) 0.0466(11) Uani 1 1 d .
N1' N 0.4509(2) 0.6070(5) 0.41805(18) 0.0553(11) Uani 1 1 d .
H3C H 0.4763 0.5077 0.4221 0.066 Uiso 1 1 d R
H4C H 0.4332 0.6415 0.4523 0.066 Uiso 1 1 d R
N2' N 0.4673(2) 0.6472(5) 0.30801(18) 0.0583(11) Uani 1 1 d .
H5C H 0.4924 0.5472 0.3139 0.070 Uiso 1 1 d R
H6C H 0.4606 0.7085 0.2689 0.070 Uiso 1 1 d R
C1' C 0.3974(3) 0.8772(6) 0.3508(2) 0.0463(11) Uani 1 1 d .
C2' C 0.3419(3) 0.8977(7) 0.3825(3) 0.0613(13) Uani 1 1 d .
H2' H 0.3297 0.8008 0.4086 0.074 Uiso 1 1 calc R
C3' C 0.3041(3) 1.0642(8) 0.3750(3) 0.0765(17) Uani 1 1 d .
H3' H 0.2652 1.0763 0.3944 0.092 Uiso 1 1 calc R
C4' C 0.3238(3) 1.2089(8) 0.3396(3) 0.0707(16) Uani 1 1 d .
H4' H 0.2992 1.3209 0.3364 0.085 Uiso 1 1 calc R
C5' C 0.3785(3) 1.1925(7) 0.3089(3) 0.0679(15) Uani 1 1 d .
H5' H 0.3919 1.2927 0.2851 0.082 Uiso 1 1 calc R
C6' C 0.4150(3) 1.0233(7) 0.3132(2) 0.0589(13) Uani 1 1 d .
H6' H 0.4514 1.0097 0.2905 0.071 Uiso 1 1 calc R
C7' C 0.4402(3) 0.7057(6) 0.3597(2) 0.0469(11) Uani 1 1 d .
O1 O 0.0555(2) 0.1491(4) 0.19985(16) 0.0598(9) Uani 1 1 d .
O2 O 0.0421(2) 0.1800(5) 0.08425(16) 0.0684(11) Uani 1 1 d .
N3 N 0.2107(3) 0.9311(6) 0.1988(3) 0.0981(18) Uani 1 1 d .
H3A H 0.2002 1.0177 0.1675 0.118 Uiso 1 1 d R
H3B H 0.2423 0.9505 0.2381 0.118 Uiso 1 1 d R
C8 C 0.1051(3) 0.4161(6) 0.1598(2) 0.0492(11) Uani 1 1 d .
C9 C 0.1561(3) 0.4502(7) 0.2226(3) 0.0625(14) Uani 1 1 d .
H9 H 0.1661 0.3584 0.2573 0.075 Uiso 1 1 calc R
C10 C 0.1927(3) 0.6167(8) 0.2353(3) 0.0700(15) Uani 1 1 d .
H10 H 0.2283 0.6342 0.2770 0.084 Uiso 1 1 calc R
C11 C 0.1758(3) 0.7589(7) 0.1847(3) 0.0640(14) Uani 1 1 d .
C12 C 0.1259(3) 0.7268(7) 0.1224(3) 0.0671(15) Uani 1 1 d .
H12 H 0.1151 0.8201 0.0883 0.080 Uiso 1 1 calc R
C13 C 0.0906(3) 0.5551(7) 0.1089(3) 0.0586(13) Uani 1 1 d .
H13 H 0.0575 0.5346 0.0657 0.070 Uiso 1 1 calc R
C14 C 0.0645(3) 0.2357(6) 0.1463(2) 0.0477(11) Uani 1 1 d .
O1' O 0.4461(2) 0.8269(4) 0.17199(15) 0.0595(9) Uani 1 1 d .
O2' O 0.4530(2) 0.8124(5) 0.06031(16) 0.0701(11) Uani 1 1 d .
N3' N 0.2915(3) 0.0476(7) 0.0767(3) 0.0965(18) Uani 1 1 d .
H1 H 0.2602 0.0200 0.0994 0.116 Uiso 1 1 d R
H2C H 0.3015 -0.0307 0.0473 0.116 Uiso 1 1 d R
C8' C 0.3948(3) 0.5671(6) 0.1032(2) 0.0500(12) Uani 1 1 d .
C9' C 0.4066(3) 0.4378(6) 0.0544(3) 0.0571(13) Uani 1 1 d .
H9' H 0.4373 0.4673 0.0264 0.069 Uiso 1 1 calc R
C10' C 0.3733(3) 0.2659(8) 0.0468(3) 0.0712(15) Uani 1 1 d .
H10' H 0.3827 0.1806 0.0145 0.085 Uiso 1 1 calc R
C11' C 0.3264(3) 0.2204(8) 0.0866(3) 0.0671(15) Uani 1 1 d .
C12' C 0.3128(3) 0.3498(8) 0.1330(3) 0.0701(16) Uani 1 1 d .
H12' H 0.2793 0.3239 0.1584 0.084 Uiso 1 1 calc R
C13' C 0.3481(3) 0.5188(7) 0.1424(2) 0.0606(14) Uani 1 1 d .
H13' H 0.3399 0.6015 0.1762 0.073 Uiso 1 1 calc R
C14' C 0.4339(3) 0.7479(6) 0.1125(2) 0.0472(11) Uani 1 1 d .

loop_
_atom_site_aniso_label
_atom_site_aniso_U_11
_atom_site_aniso_U_22
_atom_site_aniso_U_33
_atom_site_aniso_U_23
_atom_site_aniso_U_13
_atom_site_aniso_U_12
N1 0.096(3) 0.052(2) 0.028(2) -0.0008(16) 0.018(2) 0.009(2)
N2 0.084(3) 0.052(2) 0.033(2) 0.0027(16) 0.015(2) 0.012(2)
C1 0.060(3) 0.052(3) 0.036(2) 0.0024(19) 0.012(2) 0.002(2)
C2 0.077(4) 0.050(3) 0.042(3) -0.001(2) 0.011(2) 0.003(2)
C3 0.090(4) 0.049(3) 0.059(3) -0.005(2) 0.022(3) -0.006(3)
C4 0.081(4) 0.062(3) 0.073(4) 0.010(3) 0.024(3) 0.019(3)
C5 0.070(4) 0.089(4) 0.055(3) 0.008(3) 0.004(3) 0.019(3)
C6 0.073(4) 0.070(3) 0.039(3) -0.003(2) 0.008(2) 0.005(3)
C7 0.060(3) 0.049(3) 0.029(2) -0.0011(18) 0.008(2) -0.002(2)
N1' 0.093(3) 0.046(2) 0.0293(19) 0.0079(16) 0.0211(19) 0.012(2)
N2' 0.089(3) 0.059(3) 0.028(2) 0.0027(16) 0.016(2) 0.013(2)
C1' 0.064(3) 0.044(3) 0.030(2) -0.0022(17) 0.009(2) 0.001(2)
C2' 0.071(4) 0.061(3) 0.055(3) 0.012(2) 0.022(3) 0.003(3)
C3' 0.078(4) 0.082(4) 0.074(4) 0.001(3) 0.027(3) 0.019(3)
C4' 0.085(4) 0.053(3) 0.067(4) 0.012(3) 0.007(3) 0.018(3)
C5' 0.085(4) 0.054(3) 0.058(3) 0.014(2) 0.006(3) -0.005(3)
C6' 0.081(4) 0.055(3) 0.041(3) 0.008(2) 0.016(2) -0.003(3)
C7' 0.062(3) 0.050(3) 0.027(2) 0.0028(18) 0.009(2) -0.001(2)
O1 0.094(3) 0.052(2) 0.0321(17) 0.0011(13) 0.0127(16) -0.0117(17)
O2 0.107(3) 0.068(2) 0.0306(18) -0.0079(15) 0.0186(18) -0.025(2)
N3 0.104(4) 0.054(3) 0.127(5) -0.006(3) 0.012(4) -0.017(3)
C8 0.067(3) 0.044(3) 0.037(2) -0.0053(19) 0.015(2) -0.003(2)
C9 0.077(4) 0.066(3) 0.043(3) -0.001(2) 0.014(3) -0.007(3)
C10 0.081(4) 0.065(4) 0.064(3) -0.014(3) 0.018(3) -0.016(3)
C11 0.067(4) 0.053(3) 0.077(4) -0.012(3) 0.027(3) -0.008(2)
C12 0.079(4) 0.047(3) 0.076(4) 0.007(3) 0.023(3) 0.000(3)
C13 0.074(4) 0.055(3) 0.047(3) -0.002(2) 0.016(2) -0.002(2)
C14 0.068(3) 0.043(2) 0.034(2) -0.0046(19) 0.016(2) -0.001(2)
O1' 0.089(3) 0.058(2) 0.0312(17) -0.0007(14) 0.0142(16) -0.0054(17)
O2' 0.121(3) 0.060(2) 0.0306(17) -0.0015(14) 0.0213(19) -0.025(2)
N3' 0.099(4) 0.065(3) 0.108(4) 0.009(3) -0.003(3) -0.024(3)
C8' 0.063(3) 0.051(3) 0.032(2) 0.0097(19) 0.005(2) -0.002(2)
C9' 0.073(4) 0.046(3) 0.051(3) 0.001(2) 0.014(3) -0.003(2)
C10' 0.080(4) 0.059(3) 0.067(4) -0.007(3) 0.004(3) 0.005(3)
C11' 0.071(4) 0.058(3) 0.061(3) 0.017(3) -0.004(3) -0.008(3)
C12' 0.074(4) 0.083(4) 0.048(3) 0.016(3) 0.007(3) -0.021(3)
C13' 0.077(4) 0.065(3) 0.038(3) 0.004(2) 0.011(2) -0.012(3)
C14' 0.070(3) 0.042(2) 0.028(2) 0.0063(18) 0.010(2) -0.003(2)

loop_
_atom_type_symbol
_atom_type_description
_atom_type_scat_dispersion_real
_atom_type_scat_dispersion_imag
_atom_type_scat_source
C C 0.0033 0.0016 'International Tables Vol C Tables 4.2.6.8 and 6.1.1.4'
H H 0.0000 0.0000 'International Tables Vol C Tables 4.2.6.8 and 6.1.1.4'
N N 0.0061 0.0033 'International Tables Vol C Tables 4.2.6.8 and 6.1.1.4'
O O 0.0106 0.0060 'International Tables Vol C Tables 4.2.6.8 and 6.1.1.4'

loop_
_geom_angle_atom_site_label_1
_geom_angle_atom_site_label_2
_geom_angle_atom_site_label_3
_geom_angle
C7 N1 H1A 120.0
C7 N1 H1B 120.0
H1A N1 H1B 120.0
C7 N2 H2A 120.0
C7 N2 H2B 120.1
H2A N2 H2B 120.0
C2 C1 C6 119.2(5)
C2 C1 C7 120.3(4)
C6 C1 C7 120.5(4)
C3 C2 C1 120.6(5)
C3 C2 H2 119.7
C1 C2 H2 119.7
C2 C3 C4 119.9(5)
C2 C3 H3 120.0
C4 C3 H3 120.0
C5 C4 C3 119.9(5)
C5 C4 H4 120.0
C3 C4 H4 120.0
C4 C5 C6 120.7(5)
C4 C5 H5 119.7
C6 C5 H5 119.7
C5 C6 C1 119.7(5)
C5 C6 H6 120.2
C1 C6 H6 120.2
N2 C7 N1 120.0(4)
N2 C7 C1 119.8(4)
N1 C7 C1 120.1(4)
C7' N1' H3C 119.3
C7' N1' H4C 120.6
H3C N1' H4C 120.0
C7' N2' H5C 119.2
C7' N2' H6C 120.9
H5C N2' H6C 119.9
C6' C1' C2' 119.0(4)
C6' C1' C7' 119.7(4)
C2' C1' C7' 121.2(4)
C1' C2' C3' 119.7(5)
C1' C2' H2' 120.1
C3' C2' H2' 120.1
C4' C3' C2' 120.3(5)
C4' C3' H3' 119.8
C2' C3' H3' 119.8
C5' C4' C3' 120.9(5)
C5' C4' H4' 119.5
C3' C4' H4' 119.5
C4' C5' C6' 119.4(5)
C4' C5' H5' 120.3
C6' C5' H5' 120.3
C1' C6' C5' 120.5(5)
C1' C6' H6' 119.7
C5' C6' H6' 119.7
N1' C7' N2' 119.0(4)
N1' C7' C1' 121.0(4)
N2' C7' C1' 120.1(4)
C11 N3 H3A 119.2
C11 N3 H3B 120.9
H3A N3 H3B 119.9
C9 C8 C13 118.2(5)
C9 C8 C14 122.0(4)
C13 C8 C14 119.8(4)
C10 C9 C8 121.9(5)
C10 C9 H9 119.0
C8 C9 H9 119.0
C9 C10 C11 119.5(5)
C9 C10 H10 120.3
C11 C10 H10 120.3
C12 C11 C10 119.2(5)
C12 C11 N3 121.2(5)
C10 C11 N3 119.6(5)
C11 C12 C13 121.0(5)
C11 C12 H12 119.5
C13 C12 H12 119.5
C8 C13 C12 120.1(5)
C8 C13 H13 119.9
C12 C13 H13 119.9
O2 C14 O1 123.7(4)
O2 C14 C8 119.0(4)
O1 C14 C8 117.2(4)
C11' N3' H1 120.7
C11' N3' H2C 119.3
H1 N3' H2C 120.0
C13' C8' C9' 117.3(4)
C13' C8' C14' 122.7(4)
C9' C8' C14' 119.9(4)
C10' C9' C8' 121.2(5)
C10' C9' H9' 119.4
C8' C9' H9' 119.4
C11' C10' C9' 120.5(5)
C11' C10' H10' 119.7
C9' C10' H10' 119.7
C12' C11' C10' 118.5(5)
C12' C11' N3' 121.7(6)
C10' C11' N3' 119.8(6)
C11' C12' C13' 120.9(5)
C11' C12' H12' 119.6
C13' C12' H12' 119.6
C8' C13' C12' 121.5(5)
C8' C13' H13' 119.2
C12' C13' H13' 119.2
O2' C14' O1' 123.7(4)
O2' C14' C8' 118.0(4)
O1' C14' C8' 118.3(4)

loop_
_geom_bond_atom_site_label_1
_geom_bond_atom_site_label_2
_geom_bond_distance
N1 C7 1.315(5)
N1 H1A 0.8601
N1 H1B 0.8596
N2 C7 1.305(5)
N2 H2A 0.8601
N2 H2B 0.8597
C1 C2 1.382(6)
C1 C6 1.394(7)
C1 C7 1.472(6)
C2 C3 1.370(7)
C2 H2 0.9300
C3 C4 1.381(7)
C3 H3 0.9300
C4 C5 1.369(8)
C4 H4 0.9300
C5 C6 1.373(7)
C5 H5 0.9300
C6 H6 0.9300
N1' C7' 1.312(5)
N1' H3C 0.8597
N1' H4C 0.8608
N2' C7' 1.319(5)
N2' H5C 0.8596
N2' H6C 0.8611
C1' C6' 1.374(6)
C1' C2' 1.379(6)
C1' C7' 1.472(6)
C2' C3' 1.392(7)
C2' H2' 0.9300
C3' C4' 1.357(8)
C3' H3' 0.9300
C4' C5' 1.350(8)
C4' H4' 0.9300
C5' C6' 1.399(7)
C5' H5' 0.9300
C6' H6' 0.9300
O1 C14 1.266(5)
O2 C14 1.243(5)
N3 C11 1.404(7)
N3 H3A 0.8593
N3 H3B 0.8603
C8 C9 1.383(7)
C8 C13 1.387(6)
C8 C14 1.505(6)
C9 C10 1.382(7)
C9 H9 0.9300
C10 C11 1.400(8)
C10 H10 0.9300
C11 C12 1.364(7)
C12 C13 1.404(7)
C12 H12 0.9300
C13 H13 0.9300
O1' C14' 1.258(5)
O2' C14' 1.256(5)
N3' C11' 1.405(7)
N3' H1 0.8605
N3' H2C 0.8605
C8' C13' 1.371(6)
C8' C9' 1.392(6)
C8' C14' 1.493(6)
C9' C10' 1.385(7)
C9' H9' 0.9300
C10' C11' 1.378(8)
C10' H10' 0.9300
C11' C12' 1.369(8)
C12' C13' 1.385(7)
C12' H12' 0.9300
C13' H13' 0.9300
